data_7205153
loop_
_publ_author_name
'Safin, Damir A.'
'Babashkina, Maria G.'
'Bolte, Michael'
'Klein, Axel'

_publ_section_title
;
 Versatile structures and photophysical properties of poly- and
 mononuclear CuI complexes with N-thiophosphorylated thioureas
 RNHC(S)NHP(S)(OiPr)2 and phosphanes
;
_journal_issue 2
_journal_name_full CrystEngComm
_journal_page_first 568
_journal_paper_doi 10.1039/c0ce00125b
_journal_volume 13
_journal_year 2011
_chemical_formula_moiety '2(C50 H52 Cu N2 O2 P3 S2), C2 H4 Cl4, C H2 Cl2'
_chemical_formula_sum 'C103 H110 Cl6 Cu2 N4 O4 P6 S4'
_chemical_formula_weight 2121.80
_chemical_name_systematic
;
?
;
_space_group_IT_number 2
_symmetry_cell_setting triclinic
_symmetry_space_group_name_Hall '-P 1'
_symmetry_space_group_name_H-M 'P -1'
_atom_sites_solution_hydrogens geom
_atom_sites_solution_primary direct
_atom_sites_solution_secondary difmap
_audit_creation_method SHELXL-97
_cell_angle_alpha 67.726(4)
_cell_angle_beta 66.131(4)
_cell_angle_gamma 63.955(4)
_cell_formula_units_Z 1
_cell_length_a 13.7676(7)
_cell_length_b 13.8533(8)
_cell_length_c 16.8992(8)
_cell_measurement_reflns_used 23129
_cell_measurement_temperature 173(2)
_cell_measurement_theta_max 25.9
_cell_measurement_theta_min 3.4
_cell_volume 2567.4(3)
_computing_cell_refinement 'X-Area (Stoe & Cie, 2001)'
_computing_data_collection 'X-Area (Stoe & Cie, 2001)'
_computing_data_reduction 'X-Area (Stoe & Cie, 2001)'
_computing_molecular_graphics 'XP in SHELXTL-Plus (Sheldrick, 1991)'
_computing_publication_material SHELXL97
_computing_structure_refinement 'SHELXL97 (Sheldrick, 2008) '
_computing_structure_solution 'SHELXS97 (Sheldrick, 2008) '
_diffrn_ambient_temperature 173(2)
_diffrn_measured_fraction_theta_full 0.996
_diffrn_measured_fraction_theta_max 0.989
_diffrn_measurement_device_type 'STOE IPDS II two-circle-diffractometer'
_diffrn_measurement_method \w
_diffrn_radiation_monochromator graphite
_diffrn_radiation_source 'fine-focus sealed tube'
_diffrn_radiation_type MoK\a
_diffrn_radiation_wavelength 0.71073
_diffrn_reflns_av_R_equivalents 0.0611
_diffrn_reflns_av_sigmaI/netI 0.0608
_diffrn_reflns_limit_h_max 16
_diffrn_reflns_limit_h_min -16
_diffrn_reflns_limit_k_max 16
_diffrn_reflns_limit_k_min -16
_diffrn_reflns_limit_l_max 20
_diffrn_reflns_limit_l_min -20
_diffrn_reflns_number 27475
_diffrn_reflns_theta_full 25.00
_diffrn_reflns_theta_max 25.62
_diffrn_reflns_theta_min 3.32
_diffrn_standards_number 0
_exptl_absorpt_coefficient_mu 0.798
_exptl_absorpt_correction_T_max 0.7255
_exptl_absorpt_correction_T_min 0.7154
_exptl_absorpt_correction_type multi-scan
_exptl_absorpt_process_details 'MULABS (Spek, 2003; Blessing, 1995)'
_exptl_crystal_colour colourless
_exptl_crystal_density_diffrn 1.372
_exptl_crystal_density_method 'not measured'
_exptl_crystal_description block
_exptl_crystal_F_000 1102
_exptl_crystal_size_max 0.45
_exptl_crystal_size_mid 0.45
_exptl_crystal_size_min 0.43
_refine_diff_density_max 1.055
_refine_diff_density_min -1.164
_refine_diff_density_rms 0.095
_refine_ls_extinction_method none
_refine_ls_goodness_of_fit_ref 0.828
_refine_ls_hydrogen_treatment mixed
_refine_ls_matrix_type full
_refine_ls_number_parameters 580
_refine_ls_number_reflns 9580
_refine_ls_number_restraints 0
_refine_ls_restrained_S_all 0.828
_refine_ls_R_factor_all 0.0755
_refine_ls_R_factor_gt 0.0581
_refine_ls_shift/su_max 0.001
_refine_ls_shift/su_mean 0.000
_refine_ls_structure_factor_coef Fsqd
_refine_ls_weighting_details 'calc w=1/[\s^2^(Fo^2^)+(0.1594P)^2^+0.0000P] where P=(Fo^2^+2Fc^2^)/3'
_refine_ls_weighting_scheme calc
_refine_ls_wR_factor_gt 0.1652
_refine_ls_wR_factor_ref 0.1776
_reflns_number_gt 7135
_reflns_number_total 9580
_reflns_threshold_expression I>2\s(I)
_cod_data_source_file C0CE00125B.TXT
_cod_data_source_block safin47
_cod_depositor_comments
;
The following automatic conversions were performed:
'_symmetry_cell_setting' value 'Triclinic' changed to 'triclinic'
according to '/home/saulius/struct/CIF-dictionaries/cif_core.dic'
dictionary named 'cif_core.dic' version 2.4.1 from 2010-06-29.

Automatic conversion script
Id: cif_fix_enum 1555 2011-01-17 13:19:09Z saulius 
;
_cod_original_cell_volume 2567.4(2)
_cod_database_code 7205153

loop_
_symmetry_equiv_pos_as_xyz
'x, y, z'
'-x, -y, -z'

loop_
_atom_site_label
_atom_site_type_symbol
_atom_site_fract_x
_atom_site_fract_y
_atom_site_fract_z
_atom_site_U_iso_or_equiv
_atom_site_adp_type
_atom_site_occupancy
_atom_site_symmetry_multiplicity
_atom_site_calc_flag
_atom_site_refinement_flags
_atom_site_disorder_assembly
_atom_site_disorder_group
Cu1 Cu 0.55297(3) 0.69490(3) 0.24409(3) 0.02562(14) Uani 1 1 d . . .
P1 P 0.47075(8) 0.89868(7) 0.34137(7) 0.0323(2) Uani 1 1 d . . .
P2 P 0.72528(7) 0.62894(8) 0.14865(6) 0.0283(2) Uani 1 1 d . . .
P3 P 0.40937(7) 0.67565(7) 0.22010(6) 0.0268(2) Uani 1 1 d . . .
S1 S 0.50355(8) 0.88823(8) 0.21961(7) 0.0378(2) Uani 1 1 d . A .
S2 S 0.57127(7) 0.62088(7) 0.38815(6) 0.0268(2) Uani 1 1 d . A .
O1 O 0.3860(2) 1.0188(2) 0.3524(2) 0.0381(6) Uani 1 1 d . A .
C2 C 0.2720(3) 1.0541(3) 0.3468(3) 0.0339(8) Uani 1 1 d . . .
H2A H 0.2679 1.0003 0.3231 0.041 Uiso 1 1 calc R A .
C3 C 0.1894(4) 1.0554(4) 0.4384(3) 0.0573(13) Uani 1 1 d . A .
H3A H 0.2075 0.9807 0.4777 0.086 Uiso 1 1 calc R . .
H3B H 0.1127 1.0799 0.4344 0.086 Uiso 1 1 calc R . .
H3C H 0.1943 1.1065 0.4628 0.086 Uiso 1 1 calc R . .
C4 C 0.2501(4) 1.1657(3) 0.2819(3) 0.0439(10) Uani 1 1 d . A .
H4A H 0.3062 1.1600 0.2238 0.066 Uiso 1 1 calc R . .
H4B H 0.2554 1.2187 0.3041 0.066 Uiso 1 1 calc R . .
H4C H 0.1744 1.1913 0.2756 0.066 Uiso 1 1 calc R . .
O2 O 0.5904(4) 0.8978(4) 0.3373(4) 0.0323(13) Uiso 0.577(8) 1 d P A 1
C5 C 0.6091(7) 0.8968(7) 0.4146(6) 0.051(2) Uiso 0.577(8) 1 d P A 1
H5 H 0.5524 0.8710 0.4691 0.061 Uiso 0.577(8) 1 calc PR A 1
C6 C 0.5967(10) 1.0122(10) 0.4101(8) 0.080(3) Uiso 0.577(8) 1 d P A 1
H6A H 0.5196 1.0617 0.4096 0.120 Uiso 0.577(8) 1 calc PR A 1
H6B H 0.6503 1.0386 0.3554 0.120 Uiso 0.577(8) 1 calc PR A 1
H6C H 0.6121 1.0113 0.4621 0.120 Uiso 0.577(8) 1 calc PR A 1
C7 C 0.7245(8) 0.8156(9) 0.4157(7) 0.066(3) Uiso 0.577(8) 1 d P A 1
H7A H 0.7272 0.7419 0.4201 0.098 Uiso 0.577(8) 1 calc PR A 1
H7B H 0.7423 0.8133 0.4671 0.098 Uiso 0.577(8) 1 calc PR A 1
H7C H 0.7797 0.8383 0.3605 0.098 Uiso 0.577(8) 1 calc PR A 1
O2' O 0.5605(5) 0.8903(5) 0.3825(5) 0.0265(16) Uiso 0.423(8) 1 d P A 2
C5' C 0.6506(9) 0.9366(9) 0.3230(7) 0.042(3) Uiso 0.423(8) 1 d P A 2
H5' H 0.6769 0.9224 0.2627 0.051 Uiso 0.423(8) 1 calc PR A 2
C6' C 0.6049(13) 1.0591(12) 0.3161(10) 0.069(4) Uiso 0.423(8) 1 d P A 2
H6'1 H 0.5469 1.0953 0.2847 0.104 Uiso 0.423(8) 1 calc PR A 2
H6'2 H 0.6663 1.0898 0.2831 0.104 Uiso 0.423(8) 1 calc PR A 2
H6'3 H 0.5717 1.0721 0.3761 0.104 Uiso 0.423(8) 1 calc PR A 2
C7' C 0.7440(13) 0.8753(14) 0.3673(11) 0.074(4) Uiso 0.423(8) 1 d P A 2
H7'1 H 0.7710 0.7962 0.3698 0.111 Uiso 0.423(8) 1 calc PR A 2
H7'2 H 0.7155 0.8853 0.4280 0.111 Uiso 0.423(8) 1 calc PR A 2
H7'3 H 0.8064 0.9045 0.3329 0.111 Uiso 0.423(8) 1 calc PR A 2
N1 N 0.4137(3) 0.8168(2) 0.4247(2) 0.0304(7) Uani 1 1 d . A .
N2 N 0.3846(3) 0.6568(3) 0.5191(2) 0.0309(7) Uani 1 1 d . A .
H2 H 0.401(4) 0.586(4) 0.530(3) 0.047(13) Uiso 1 1 d . . .
C1 C 0.4486(3) 0.7083(3) 0.4456(2) 0.0256(7) Uani 1 1 d . . .
C11 C 0.2792(3) 0.7130(3) 0.5745(3) 0.0352(9) Uani 1 1 d . . .
C12 C 0.1829(3) 0.6912(4) 0.5881(3) 0.0477(11) Uani 1 1 d . A .
C13 C 0.0823(4) 0.7497(4) 0.6416(4) 0.0686(18) Uani 1 1 d . . .
H13 H 0.0149 0.7379 0.6514 0.082 Uiso 1 1 calc R A .
C14 C 0.0763(5) 0.8229(5) 0.6805(4) 0.0699(18) Uani 1 1 d . A .
H14 H 0.0058 0.8615 0.7159 0.084 Uiso 1 1 calc R . .
C15 C 0.1735(5) 0.8408(4) 0.6679(3) 0.0616(15) Uani 1 1 d . . .
H15 H 0.1705 0.8906 0.6956 0.074 Uiso 1 1 calc R A .
C16 C 0.2753(4) 0.7852(4) 0.6146(3) 0.0468(10) Uani 1 1 d . A .
H16 H 0.3424 0.7969 0.6058 0.056 Uiso 1 1 calc R . .
C17 C 0.1854(4) 0.6114(4) 0.5472(4) 0.0616(15) Uani 1 1 d . . .
H17A H 0.2441 0.6107 0.4897 0.092 Uiso 1 1 calc R A .
H17B H 0.1119 0.6341 0.5378 0.092 Uiso 1 1 calc R . .
H17C H 0.2020 0.5370 0.5871 0.092 Uiso 1 1 calc R . .
C21 C 0.8459(3) 0.5793(3) 0.1916(3) 0.0353(9) Uani 1 1 d . . .
C22 C 0.8439(4) 0.6424(4) 0.2396(3) 0.0476(11) Uani 1 1 d . . .
H22 H 0.7796 0.7054 0.2523 0.057 Uiso 1 1 calc R . .
C23 C 0.9366(4) 0.6134(5) 0.2694(4) 0.0628(14) Uani 1 1 d . . .
H23 H 0.9358 0.6576 0.3011 0.075 Uiso 1 1 calc R . .
C24 C 1.0284(4) 0.5210(6) 0.2527(4) 0.0707(18) Uani 1 1 d . . .
H24 H 1.0910 0.5011 0.2734 0.085 Uiso 1 1 calc R . .
C25 C 1.0303(4) 0.4572(5) 0.2064(4) 0.0652(17) Uani 1 1 d . . .
H25 H 1.0944 0.3934 0.1951 0.078 Uiso 1 1 calc R . .
C26 C 0.9389(3) 0.4853(4) 0.1757(3) 0.0464(11) Uani 1 1 d . . .
H26 H 0.9402 0.4404 0.1442 0.056 Uiso 1 1 calc R . .
C31 C 0.7642(3) 0.7290(3) 0.0446(2) 0.0308(8) Uani 1 1 d . . .
C32 C 0.6785(3) 0.8108(3) 0.0074(3) 0.0390(9) Uani 1 1 d . . .
H32 H 0.6026 0.8128 0.0363 0.047 Uiso 1 1 calc R . .
C33 C 0.7032(4) 0.8882(4) -0.0708(3) 0.0450(10) Uani 1 1 d . . .
H33 H 0.6443 0.9426 -0.0957 0.054 Uiso 1 1 calc R . .
C34 C 0.8122(4) 0.8879(4) -0.1131(3) 0.0452(10) Uani 1 1 d . . .
H34 H 0.8283 0.9431 -0.1660 0.054 Uiso 1 1 calc R . .
C35 C 0.8980(4) 0.8068(4) -0.0782(3) 0.0479(11) Uani 1 1 d . . .
H35 H 0.9737 0.8049 -0.1081 0.057 Uiso 1 1 calc R . .
C36 C 0.8746(3) 0.7283(3) -0.0003(3) 0.0389(9) Uani 1 1 d . . .
H36 H 0.9344 0.6730 0.0231 0.047 Uiso 1 1 calc R . .
C41 C 0.7422(3) 0.5127(3) 0.1123(3) 0.0336(8) Uani 1 1 d . . .
C42 C 0.6982(4) 0.4319(3) 0.1761(3) 0.0420(9) Uani 1 1 d . . .
H42 H 0.6667 0.4356 0.2367 0.050 Uiso 1 1 calc R . .
C43 C 0.6998(4) 0.3467(4) 0.1522(4) 0.0522(11) Uani 1 1 d . . .
H43 H 0.6686 0.2926 0.1963 0.063 Uiso 1 1 calc R . .
C44 C 0.7466(5) 0.3393(4) 0.0642(4) 0.0588(13) Uani 1 1 d . . .
H44 H 0.7477 0.2803 0.0478 0.071 Uiso 1 1 calc R . .
C45 C 0.7919(4) 0.4184(4) 0.0004(4) 0.0571(12) Uani 1 1 d . . .
H45 H 0.8244 0.4137 -0.0601 0.068 Uiso 1 1 calc R . .
C46 C 0.7900(4) 0.5043(4) 0.0243(3) 0.0463(10) Uani 1 1 d . . .
H46 H 0.8216 0.5581 -0.0198 0.056 Uiso 1 1 calc R . .
C51 C 0.2629(3) 0.7597(3) 0.2632(3) 0.0313(8) Uani 1 1 d . . .
C52 C 0.1765(4) 0.7734(4) 0.2320(4) 0.0517(12) Uani 1 1 d . . .
H52 H 0.1940 0.7434 0.1838 0.062 Uiso 1 1 calc R . .
C53 C 0.0648(4) 0.8310(5) 0.2716(4) 0.0576(13) Uani 1 1 d . . .
H53 H 0.0066 0.8407 0.2498 0.069 Uiso 1 1 calc R . .
C54 C 0.0383(3) 0.8736(4) 0.3417(3) 0.0482(11) Uani 1 1 d . . .
H54 H -0.0381 0.9117 0.3691 0.058 Uiso 1 1 calc R . .
C55 C 0.1229(4) 0.8610(4) 0.3722(3) 0.0431(10) Uani 1 1 d . . .
H55 H 0.1048 0.8911 0.4203 0.052 Uiso 1 1 calc R . .
C56 C 0.2343(3) 0.8045(3) 0.3330(3) 0.0338(8) Uani 1 1 d . . .
H56 H 0.2919 0.7965 0.3547 0.041 Uiso 1 1 calc R . .
C61 C 0.3954(3) 0.5384(3) 0.2633(2) 0.0296(7) Uani 1 1 d . . .
C62 C 0.4246(3) 0.4720(3) 0.3415(3) 0.0365(9) Uani 1 1 d . . .
H62 H 0.4542 0.4977 0.3685 0.044 Uiso 1 1 calc R . .
C63 C 0.4114(4) 0.3697(4) 0.3805(3) 0.0449(10) Uani 1 1 d . . .
H63 H 0.4305 0.3262 0.4345 0.054 Uiso 1 1 calc R . .
C64 C 0.3700(4) 0.3302(4) 0.3407(3) 0.0463(10) Uani 1 1 d . . .
H64 H 0.3622 0.2591 0.3666 0.056 Uiso 1 1 calc R . .
C65 C 0.3407(4) 0.3954(4) 0.2635(3) 0.0430(10) Uani 1 1 d . . .
H65 H 0.3123 0.3687 0.2363 0.052 Uiso 1 1 calc R . .
C66 C 0.3517(3) 0.4990(3) 0.2248(3) 0.0374(9) Uani 1 1 d . . .
H66 H 0.3297 0.5434 0.1721 0.045 Uiso 1 1 calc R . .
C71 C 0.4272(3) 0.7117(3) 0.1006(3) 0.0319(8) Uani 1 1 d . . .
C72 C 0.3852(4) 0.8222(4) 0.0571(3) 0.0441(10) Uani 1 1 d . . .
H72 H 0.3386 0.8763 0.0907 0.053 Uiso 1 1 calc R . .
C73 C 0.4112(4) 0.8539(5) -0.0359(3) 0.0571(14) Uani 1 1 d . . .
H73 H 0.3839 0.9299 -0.0653 0.069 Uiso 1 1 calc R . .
C74 C 0.4758(4) 0.7763(5) -0.0850(3) 0.0584(13) Uani 1 1 d . . .
H74 H 0.4921 0.7982 -0.1482 0.070 Uiso 1 1 calc R . .
C75 C 0.5173(4) 0.6662(5) -0.0425(3) 0.0562(12) Uani 1 1 d . . .
H75 H 0.5614 0.6122 -0.0765 0.067 Uiso 1 1 calc R . .
C76 C 0.4947(4) 0.6339(4) 0.0501(3) 0.0395(9) Uani 1 1 d . . .
H76 H 0.5255 0.5584 0.0787 0.047 Uiso 1 1 calc R . .
C1L C 0.999(7) 0.975(7) -0.072(6) 0.24(3) Uiso 0.245(5) 1 d P B 1
H1L1 H 1.0100 0.9064 -0.0840 0.292 Uiso 0.245(5) 1 calc PR B 1
H1L2 H 0.9937 1.0408 -0.1234 0.292 Uiso 0.245(5) 1 calc PR B 1
C1L' C 0.8725(10) 0.9341(11) 0.0884(9) 0.109(4) Uiso 0.755(5) 1 d P B 2
H1L3 H 0.8248 0.8866 0.1160 0.131 Uiso 0.755(5) 1 calc PR B 2
H1L4 H 0.8602 0.9778 0.0294 0.131 Uiso 0.755(5) 1 calc PR B 2
Cl1 Cl 1.0641(15) 0.9645(16) -0.0038(14) 0.193(2) Uiso 0.245(5) 1 d P . 1
Cl1' Cl 1.0027(5) 0.8539(5) 0.0720(4) 0.193(2) Uiso 0.755(5) 1 d P B 2
Cl2 Cl 0.8262(6) 1.0215(5) 0.1508(5) 0.274(3) Uani 1 1 d . . .
C2L C 0.9097(11) 0.5278(10) 0.5285(9) 0.071(3) Uiso 0.50 1 d P C -1
H2L1 H 0.8646 0.5349 0.4922 0.085 Uiso 0.50 1 calc PR C -1
H2L2 H 0.8685 0.5046 0.5919 0.085 Uiso 0.50 1 calc PR C -1
Cl3 Cl 0.9129(4) 0.6493(4) 0.5119(3) 0.0999(11) Uiso 0.50 1 d P C -1
Cl4 Cl 1.0398(4) 0.4196(4) 0.5045(3) 0.1079(13) Uiso 0.50 1 d P C -1

loop_
_atom_site_aniso_label
_atom_site_aniso_U_11
_atom_site_aniso_U_22
_atom_site_aniso_U_33
_atom_site_aniso_U_23
_atom_site_aniso_U_13
_atom_site_aniso_U_12
Cu1 0.0227(2) 0.0251(2) 0.0250(2) -0.00528(17) -0.00587(17) -0.00620(17)
P1 0.0317(5) 0.0190(4) 0.0499(6) -0.0068(4) -0.0207(4) -0.0050(4)
P2 0.0226(4) 0.0271(5) 0.0263(5) -0.0043(4) -0.0044(4) -0.0052(3)
P3 0.0240(4) 0.0275(4) 0.0296(5) -0.0096(4) -0.0088(4) -0.0060(3)
S1 0.0385(5) 0.0229(4) 0.0359(5) 0.0000(4) -0.0049(4) -0.0080(4)
S2 0.0261(4) 0.0220(4) 0.0261(4) -0.0047(3) -0.0088(3) -0.0027(3)
O1 0.0438(15) 0.0194(12) 0.0596(18) -0.0106(12) -0.0290(14) -0.0043(11)
C2 0.0344(19) 0.0214(17) 0.043(2) -0.0077(16) -0.0144(17) -0.0047(14)
C3 0.061(3) 0.043(3) 0.039(3) -0.007(2) -0.010(2) 0.000(2)
C4 0.042(2) 0.032(2) 0.053(3) -0.0004(18) -0.022(2) -0.0101(17)
N1 0.0349(16) 0.0239(15) 0.0303(16) -0.0078(12) -0.0130(13) -0.0038(12)
N2 0.0290(16) 0.0233(16) 0.0302(17) -0.0047(13) -0.0061(13) -0.0039(12)
C1 0.0259(16) 0.0261(17) 0.0267(18) -0.0080(14) -0.0123(14) -0.0047(13)
C11 0.0290(19) 0.0261(18) 0.030(2) -0.0014(15) -0.0052(15) 0.0006(14)
C12 0.031(2) 0.037(2) 0.046(3) 0.0066(19) -0.0056(18) -0.0056(17)
C13 0.034(2) 0.047(3) 0.072(4) 0.011(3) 0.002(2) -0.005(2)
C14 0.047(3) 0.055(3) 0.046(3) -0.001(2) 0.010(2) 0.004(2)
C15 0.070(3) 0.046(3) 0.034(2) -0.018(2) -0.009(2) 0.012(2)
C16 0.045(2) 0.044(2) 0.036(2) -0.0120(19) -0.0106(19) -0.0004(19)
C17 0.040(2) 0.042(3) 0.093(4) 0.003(3) -0.026(3) -0.016(2)
C21 0.0235(17) 0.039(2) 0.029(2) 0.0030(16) -0.0049(15) -0.0103(15)
C22 0.032(2) 0.062(3) 0.046(3) -0.012(2) -0.0098(19) -0.016(2)
C23 0.047(3) 0.096(4) 0.053(3) -0.014(3) -0.019(2) -0.030(3)
C24 0.038(3) 0.108(5) 0.051(3) 0.012(3) -0.022(2) -0.030(3)
C25 0.030(2) 0.064(3) 0.060(3) 0.015(3) -0.012(2) -0.006(2)
C26 0.033(2) 0.039(2) 0.041(2) 0.0029(18) -0.0084(18) -0.0034(17)
C31 0.0312(18) 0.0262(17) 0.0283(19) -0.0056(14) -0.0058(15) -0.0072(14)
C32 0.033(2) 0.040(2) 0.036(2) -0.0051(17) -0.0085(17) -0.0097(17)
C33 0.048(2) 0.034(2) 0.040(2) -0.0004(18) -0.018(2) -0.0048(18)
C34 0.057(3) 0.039(2) 0.032(2) -0.0007(17) -0.0082(19) -0.021(2)
C35 0.046(2) 0.055(3) 0.035(2) -0.003(2) -0.0021(19) -0.026(2)
C36 0.033(2) 0.040(2) 0.034(2) -0.0057(17) -0.0059(17) -0.0102(17)
C41 0.0279(18) 0.0277(18) 0.036(2) -0.0084(15) -0.0045(16) -0.0050(14)
C42 0.042(2) 0.033(2) 0.040(2) -0.0041(17) -0.0089(18) -0.0095(17)
C43 0.059(3) 0.033(2) 0.059(3) -0.005(2) -0.014(2) -0.018(2)
C44 0.062(3) 0.042(3) 0.075(4) -0.027(2) -0.011(3) -0.018(2)
C45 0.066(3) 0.056(3) 0.051(3) -0.028(2) 0.001(2) -0.026(2)
C46 0.048(2) 0.043(2) 0.041(2) -0.0149(19) 0.0023(19) -0.020(2)
C51 0.0271(18) 0.0306(19) 0.038(2) -0.0128(16) -0.0092(15) -0.0080(14)
C52 0.031(2) 0.070(3) 0.064(3) -0.041(3) -0.015(2) -0.003(2)
C53 0.029(2) 0.071(3) 0.082(4) -0.036(3) -0.022(2) -0.004(2)
C54 0.0249(19) 0.046(2) 0.064(3) -0.022(2) -0.0069(19) -0.0022(17)
C55 0.039(2) 0.040(2) 0.048(3) -0.0201(19) -0.0054(19) -0.0096(18)
C56 0.0310(19) 0.0288(18) 0.042(2) -0.0096(16) -0.0128(16) -0.0070(15)
C61 0.0261(17) 0.0311(18) 0.0296(19) -0.0104(15) -0.0047(14) -0.0085(14)
C62 0.036(2) 0.034(2) 0.042(2) -0.0081(17) -0.0154(17) -0.0120(16)
C63 0.050(2) 0.041(2) 0.049(3) -0.0011(19) -0.025(2) -0.0187(19)
C64 0.051(3) 0.037(2) 0.053(3) -0.0056(19) -0.015(2) -0.0205(19)
C65 0.051(2) 0.047(2) 0.043(2) -0.0107(19) -0.013(2) -0.027(2)
C66 0.043(2) 0.040(2) 0.035(2) -0.0093(17) -0.0127(17) -0.0176(18)
C71 0.0344(19) 0.0327(19) 0.031(2) -0.0046(15) -0.0127(16) -0.0134(15)
C72 0.043(2) 0.039(2) 0.046(3) -0.0021(19) -0.020(2) -0.0105(18)
C73 0.059(3) 0.058(3) 0.048(3) 0.017(2) -0.029(2) -0.026(2)
C74 0.062(3) 0.084(4) 0.030(2) 0.001(2) -0.016(2) -0.035(3)
C75 0.062(3) 0.073(3) 0.034(2) -0.020(2) -0.006(2) -0.025(3)
C76 0.044(2) 0.044(2) 0.031(2) -0.0092(17) -0.0110(17) -0.0149(18)
Cl2 0.313(7) 0.216(5) 0.311(8) -0.097(5) -0.179(6) 0.005(5)

loop_
_atom_type_symbol
_atom_type_description
_atom_type_scat_dispersion_real
_atom_type_scat_dispersion_imag
_atom_type_scat_source
C C 0.0033 0.0016 'International Tables Vol C Tables 4.2.6.8 and 6.1.1.4'
H H 0.0000 0.0000 'International Tables Vol C Tables 4.2.6.8 and 6.1.1.4'
Cl Cl 0.1484 0.1585 'International Tables Vol C Tables 4.2.6.8 and 6.1.1.4'
Cu Cu 0.3201 1.2651 'International Tables Vol C Tables 4.2.6.8 and 6.1.1.4'
N N 0.0061 0.0033 'International Tables Vol C Tables 4.2.6.8 and 6.1.1.4'
O O 0.0106 0.0060 'International Tables Vol C Tables 4.2.6.8 and 6.1.1.4'
P P 0.1023 0.0942 'International Tables Vol C Tables 4.2.6.8 and 6.1.1.4'
S S 0.1246 0.1234 'International Tables Vol C Tables 4.2.6.8 and 6.1.1.4'

loop_
_geom_angle_atom_site_label_1
_geom_angle_atom_site_label_2
_geom_angle_atom_site_label_3
_geom_angle
_geom_angle_site_symmetry_1
_geom_angle_site_symmetry_3
_geom_angle_publ_flag
P2 Cu1 P3 113.21(4) . . ?
P2 Cu1 S2 107.63(3) . . ?
P3 Cu1 S2 116.85(4) . . ?
P2 Cu1 S1 109.29(4) . . ?
P3 Cu1 S1 104.56(4) . . ?
S2 Cu1 S1 104.76(4) . . ?
O1 P1 O2' 97.9(2) . . ?
O1 P1 N1 104.04(17) . . ?
O2' P1 N1 97.1(3) . . ?
O1 P1 O2 104.3(2) . . ?
N1 P1 O2 117.9(2) . . ?
O1 P1 S1 109.66(12) . . ?
O2' P1 S1 125.2(3) . . ?
N1 P1 S1 119.36(12) . . ?
O2 P1 S1 100.7(2) . . ?
C41 P2 C21 104.27(19) . . ?
C41 P2 C31 104.10(18) . . ?
C21 P2 C31 101.64(17) . . ?
C41 P2 Cu1 114.17(13) . . ?
C21 P2 Cu1 115.54(14) . . ?
C31 P2 Cu1 115.51(12) . . ?
C61 P3 C71 105.57(17) . . ?
C61 P3 C51 99.69(17) . . ?
C71 P3 C51 102.68(17) . . ?
C61 P3 Cu1 117.20(12) . . ?
C71 P3 Cu1 110.00(12) . . ?
C51 P3 Cu1 119.86(12) . . ?
P1 S1 Cu1 100.45(5) . . ?
C1 S2 Cu1 100.88(11) . . ?
C2 O1 P1 119.3(2) . . ?
O1 C2 C3 109.6(3) . . ?
O1 C2 C4 107.3(3) . . ?
C3 C2 C4 113.1(4) . . ?
O1 C2 H2A 108.9 . . ?
C3 C2 H2A 108.9 . . ?
C4 C2 H2A 108.9 . . ?
C2 C3 H3A 109.5 . . ?
C2 C3 H3B 109.5 . . ?
H3A C3 H3B 109.5 . . ?
C2 C3 H3C 109.5 . . ?
H3A C3 H3C 109.5 . . ?
H3B C3 H3C 109.5 . . ?
C2 C4 H4A 109.5 . . ?
C2 C4 H4B 109.5 . . ?
H4A C4 H4B 109.5 . . ?
C2 C4 H4C 109.5 . . ?
H4A C4 H4C 109.5 . . ?
H4B C4 H4C 109.5 . . ?
C5 O2 P1 120.9(5) . . ?
O2 C5 C7 106.3(7) . . ?
O2 C5 C6 109.3(7) . . ?
C7 C5 C6 113.0(8) . . ?
O2 C5 H5 109.4 . . ?
C7 C5 H5 109.4 . . ?
C6 C5 H5 109.4 . . ?
C5 C6 H6A 109.5 . . ?
C5 C6 H6B 109.5 . . ?
H6A C6 H6B 109.5 . . ?
C5 C6 H6C 109.5 . . ?
H6A C6 H6C 109.5 . . ?
H6B C6 H6C 109.5 . . ?
C5 C7 H7A 109.5 . . ?
C5 C7 H7B 109.5 . . ?
H7A C7 H7B 109.5 . . ?
C5 C7 H7C 109.5 . . ?
H7A C7 H7C 109.5 . . ?
H7B C7 H7C 109.5 . . ?
C5' O2' P1 118.1(6) . . ?
O2' C5' C6' 108.3(9) . . ?
O2' C5' C7' 104.5(9) . . ?
C6' C5' C7' 112.8(10) . . ?
O2' C5' H5' 110.4 . . ?
C6' C5' H5' 110.4 . . ?
C7' C5' H5' 110.4 . . ?
C5' C6' H6'1 109.5 . . ?
C5' C6' H6'2 109.5 . . ?
H6'1 C6' H6'2 109.5 . . ?
C5' C6' H6'3 109.5 . . ?
H6'1 C6' H6'3 109.5 . . ?
H6'2 C6' H6'3 109.5 . . ?
C5' C7' H7'1 109.5 . . ?
C5' C7' H7'2 109.5 . . ?
H7'1 C7' H7'2 109.5 . . ?
C5' C7' H7'3 109.5 . . ?
H7'1 C7' H7'3 109.5 . . ?
H7'2 C7' H7'3 109.5 . . ?
C1 N1 P1 128.7(3) . . ?
C1 N2 C11 124.3(3) . . ?
C1 N2 H2 119(3) . . ?
C11 N2 H2 115(3) . . ?
N1 C1 N2 118.0(3) . . ?
N1 C1 S2 126.7(3) . . ?
N2 C1 S2 115.3(3) . . ?
C16 C11 C12 121.6(4) . . ?
C16 C11 N2 119.5(4) . . ?
C12 C11 N2 118.9(4) . . ?
C13 C12 C11 116.3(5) . . ?
C13 C12 C17 121.1(5) . . ?
C11 C12 C17 122.6(4) . . ?
C14 C13 C12 123.0(5) . . ?
C14 C13 H13 118.5 . . ?
C12 C13 H13 118.5 . . ?
C13 C14 C15 119.6(5) . . ?
C13 C14 H14 120.2 . . ?
C15 C14 H14 120.2 . . ?
C14 C15 C16 119.5(6) . . ?
C14 C15 H15 120.3 . . ?
C16 C15 H15 120.3 . . ?
C11 C16 C15 120.0(5) . . ?
C11 C16 H16 120.0 . . ?
C15 C16 H16 120.0 . . ?
C12 C17 H17A 109.5 . . ?
C12 C17 H17B 109.5 . . ?
H17A C17 H17B 109.5 . . ?
C12 C17 H17C 109.5 . . ?
H17A C17 H17C 109.5 . . ?
H17B C17 H17C 109.5 . . ?
C22 C21 C26 119.6(4) . . ?
C22 C21 P2 117.1(3) . . ?
C26 C21 P2 123.3(4) . . ?
C21 C22 C23 120.1(5) . . ?
C21 C22 H22 119.9 . . ?
C23 C22 H22 119.9 . . ?
C24 C23 C22 119.9(6) . . ?
C24 C23 H23 120.1 . . ?
C22 C23 H23 120.1 . . ?
C23 C24 C25 120.4(5) . . ?
C23 C24 H24 119.8 . . ?
C25 C24 H24 119.8 . . ?
C24 C25 C26 120.5(5) . . ?
C24 C25 H25 119.7 . . ?
C26 C25 H25 119.7 . . ?
C25 C26 C21 119.5(5) . . ?
C25 C26 H26 120.2 . . ?
C21 C26 H26 120.2 . . ?
C32 C31 C36 117.9(4) . . ?
C32 C31 P2 118.3(3) . . ?
C36 C31 P2 123.8(3) . . ?
C33 C32 C31 120.6(4) . . ?
C33 C32 H32 119.7 . . ?
C31 C32 H32 119.7 . . ?
C34 C33 C32 120.8(4) . . ?
C34 C33 H33 119.6 . . ?
C32 C33 H33 119.6 . . ?
C33 C34 C35 119.4(4) . . ?
C33 C34 H34 120.3 . . ?
C35 C34 H34 120.3 . . ?
C34 C35 C36 120.4(4) . . ?
C34 C35 H35 119.8 . . ?
C36 C35 H35 119.8 . . ?
C35 C36 C31 120.9(4) . . ?
C35 C36 H36 119.6 . . ?
C31 C36 H36 119.6 . . ?
C42 C41 C46 118.6(4) . . ?
C42 C41 P2 117.5(3) . . ?
C46 C41 P2 123.8(3) . . ?
C43 C42 C41 120.7(4) . . ?
C43 C42 H42 119.6 . . ?
C41 C42 H42 119.6 . . ?
C42 C43 C44 120.3(4) . . ?
C42 C43 H43 119.8 . . ?
C44 C43 H43 119.8 . . ?
C45 C44 C43 119.5(5) . . ?
C45 C44 H44 120.2 . . ?
C43 C44 H44 120.2 . . ?
C44 C45 C46 120.1(5) . . ?
C44 C45 H45 119.9 . . ?
C46 C45 H45 119.9 . . ?
C45 C46 C41 120.7(4) . . ?
C45 C46 H46 119.7 . . ?
C41 C46 H46 119.7 . . ?
C56 C51 C52 118.3(4) . . ?
C56 C51 P3 119.4(3) . . ?
C52 C51 P3 122.1(3) . . ?
C51 C52 C53 120.0(4) . . ?
C51 C52 H52 120.0 . . ?
C53 C52 H52 120.0 . . ?
C54 C53 C52 120.6(4) . . ?
C54 C53 H53 119.7 . . ?
C52 C53 H53 119.7 . . ?
C53 C54 C55 119.6(4) . . ?
C53 C54 H54 120.2 . . ?
C55 C54 H54 120.2 . . ?
C54 C55 C56 120.4(4) . . ?
C54 C55 H55 119.8 . . ?
C56 C55 H55 119.8 . . ?
C51 C56 C55 121.0(4) . . ?
C51 C56 H56 119.5 . . ?
C55 C56 H56 119.5 . . ?
C66 C61 C62 118.4(4) . . ?
C66 C61 P3 123.6(3) . . ?
C62 C61 P3 117.9(3) . . ?
C63 C62 C61 121.3(4) . . ?
C63 C62 H62 119.3 . . ?
C61 C62 H62 119.3 . . ?
C62 C63 C64 119.9(4) . . ?
C62 C63 H63 120.0 . . ?
C64 C63 H63 120.0 . . ?
C65 C64 C63 119.2(4) . . ?
C65 C64 H64 120.4 . . ?
C63 C64 H64 120.4 . . ?
C64 C65 C66 121.3(4) . . ?
C64 C65 H65 119.4 . . ?
C66 C65 H65 119.4 . . ?
C65 C66 C61 119.9(4) . . ?
C65 C66 H66 120.1 . . ?
C61 C66 H66 120.1 . . ?
C76 C71 C72 118.9(4) . . ?
C76 C71 P3 121.4(3) . . ?
C72 C71 P3 119.1(3) . . ?
C71 C72 C73 120.3(5) . . ?
C71 C72 H72 119.9 . . ?
C73 C72 H72 119.9 . . ?
C74 C73 C72 120.4(5) . . ?
C74 C73 H73 119.8 . . ?
C72 C73 H73 119.8 . . ?
C75 C74 C73 119.9(4) . . ?
C75 C74 H74 120.1 . . ?
C73 C74 H74 120.1 . . ?
C74 C75 C76 120.2(5) . . ?
C74 C75 H75 119.9 . . ?
C76 C75 H75 119.9 . . ?
C71 C76 C75 120.3(4) . . ?
C71 C76 H76 119.8 . . ?
C75 C76 H76 119.8 . . ?
Cl1 C1L Cl2 62(3) . . ?
Cl1 C1L H1L1 117.5 . . ?
Cl2 C1L H1L1 117.5 . . ?
Cl1 C1L H1L2 117.5 . . ?
Cl2 C1L H1L2 117.5 . . ?
H1L1 C1L H1L2 114.6 . . ?
Cl1' C1L' Cl2 118.0(8) . . ?
Cl1' C1L' H1L3 107.8 . . ?
Cl2 C1L' H1L3 107.8 . . ?
Cl1' C1L' H1L4 107.8 . . ?
Cl2 C1L' H1L4 107.8 . . ?
H1L3 C1L' H1L4 107.2 . . ?
C1L Cl1 C1L 121(4) . 2_775 ?
Cl3 C2L Cl4 118.0(9) . . ?
Cl3 C2L H2L1 107.8 . . ?
Cl4 C2L H2L1 107.8 . . ?
Cl3 C2L H2L2 107.8 . . ?
Cl4 C2L H2L2 107.8 . . ?
H2L1 C2L H2L2 107.1 . . ?

loop_
_geom_bond_atom_site_label_1
_geom_bond_atom_site_label_2
_geom_bond_distance
_geom_bond_site_symmetry_2
_geom_bond_publ_flag
Cu1 P2 2.2762(10) . ?
Cu1 P3 2.3103(9) . ?
Cu1 S2 2.3279(9) . ?
Cu1 S1 2.3653(10) . ?
P1 O1 1.588(3) . ?
P1 O2' 1.592(6) . ?
P1 N1 1.601(3) . ?
P1 O2 1.615(5) . ?
P1 S1 1.9686(15) . ?
P2 C41 1.824(4) . ?
P2 C21 1.831(4) . ?
P2 C31 1.828(4) . ?
P3 C61 1.827(4) . ?
P3 C71 1.825(4) . ?
P3 C51 1.829(4) . ?
S2 C1 1.740(4) . ?
O1 C2 1.458(4) . ?
C2 C3 1.506(6) . ?
C2 C4 1.502(5) . ?
C2 H2A 1.0000 . ?
C3 H3A 0.9800 . ?
C3 H3B 0.9800 . ?
C3 H3C 0.9800 . ?
C4 H4A 0.9800 . ?
C4 H4B 0.9800 . ?
C4 H4C 0.9800 . ?
O2 C5 1.425(10) . ?
C5 C7 1.492(13) . ?
C5 C6 1.506(14) . ?
C5 H5 1.0000 . ?
C6 H6A 0.9800 . ?
C6 H6B 0.9800 . ?
C6 H6C 0.9800 . ?
C7 H7A 0.9800 . ?
C7 H7B 0.9800 . ?
C7 H7C 0.9800 . ?
O2' C5' 1.469(12) . ?
C5' C6' 1.503(18) . ?
C5' C7' 1.509(17) . ?
C5' H5' 1.0000 . ?
C6' H6'1 0.9800 . ?
C6' H6'2 0.9800 . ?
C6' H6'3 0.9800 . ?
C7' H7'1 0.9800 . ?
C7' H7'2 0.9800 . ?
C7' H7'3 0.9800 . ?
N1 C1 1.310(5) . ?
N2 C1 1.350(5) . ?
N2 C11 1.431(5) . ?
N2 H2 0.86(5) . ?
C11 C16 1.379(6) . ?
C11 C12 1.398(6) . ?
C12 C13 1.397(7) . ?
C12 C17 1.492(8) . ?
C13 C14 1.361(10) . ?
C13 H13 0.9500 . ?
C14 C15 1.386(9) . ?
C14 H14 0.9500 . ?
C15 C16 1.388(7) . ?
C15 H15 0.9500 . ?
C16 H16 0.9500 . ?
C17 H17A 0.9800 . ?
C17 H17B 0.9800 . ?
C17 H17C 0.9800 . ?
C21 C22 1.386(7) . ?
C21 C26 1.389(6) . ?
C22 C23 1.399(6) . ?
C22 H22 0.9500 . ?
C23 C24 1.370(9) . ?
C23 H23 0.9500 . ?
C24 C25 1.372(10) . ?
C24 H24 0.9500 . ?
C25 C26 1.397(7) . ?
C25 H25 0.9500 . ?
C26 H26 0.9500 . ?
C31 C32 1.399(5) . ?
C31 C36 1.395(5) . ?
C32 C33 1.376(6) . ?
C32 H32 0.9500 . ?
C33 C34 1.376(6) . ?
C33 H33 0.9500 . ?
C34 C35 1.379(6) . ?
C34 H34 0.9500 . ?
C35 C36 1.378(6) . ?
C35 H35 0.9500 . ?
C36 H36 0.9500 . ?
C41 C42 1.392(6) . ?
C41 C46 1.389(6) . ?
C42 C43 1.373(7) . ?
C42 H42 0.9500 . ?
C43 C44 1.386(8) . ?
C43 H43 0.9500 . ?
C44 C45 1.383(7) . ?
C44 H44 0.9500 . ?
C45 C46 1.381(7) . ?
C45 H45 0.9500 . ?
C46 H46 0.9500 . ?
C51 C56 1.378(6) . ?
C51 C52 1.400(5) . ?
C52 C53 1.394(6) . ?
C52 H52 0.9500 . ?
C53 C54 1.369(7) . ?
C53 H53 0.9500 . ?
C54 C55 1.376(6) . ?
C54 H54 0.9500 . ?
C55 C56 1.385(6) . ?
C55 H55 0.9500 . ?
C56 H56 0.9500 . ?
C61 C66 1.400(5) . ?
C61 C62 1.391(5) . ?
C62 C63 1.378(6) . ?
C62 H62 0.9500 . ?
C63 C64 1.391(6) . ?
C63 H63 0.9500 . ?
C64 C65 1.377(6) . ?
C64 H64 0.9500 . ?
C65 C66 1.382(6) . ?
C65 H65 0.9500 . ?
C66 H66 0.9500 . ?
C71 C76 1.389(6) . ?
C71 C72 1.390(6) . ?
C72 C73 1.396(7) . ?
C72 H72 0.9500 . ?
C73 C74 1.369(8) . ?
C73 H73 0.9500 . ?
C74 C75 1.380(8) . ?
C74 H74 0.9500 . ?
C75 C76 1.393(6) . ?
C75 H75 0.9500 . ?
C76 H76 0.9500 . ?
C1L Cl1 1.65(8) . ?
C1L H1L1 0.9900 . ?
C1L H1L2 0.9900 . ?
C1L' Cl1' 1.615(13) . ?
C1L' H1L3 0.9900 . ?
C1L' H1L4 0.9900 . ?
Cl1 C1L 1.53(9) 2_775 ?
C2L Cl3 1.617(14) . ?
C2L Cl4 1.771(13) . ?
C2L H2L1 0.9900 . ?
C2L H2L2 0.9900 . ?

loop_
_geom_hbond_atom_site_label_D
_geom_hbond_atom_site_label_H
_geom_hbond_atom_site_label_A
_geom_hbond_distance_DH
_geom_hbond_distance_HA
_geom_hbond_distance_DA
_geom_hbond_angle_DHA
_geom_hbond_site_symmetry_A
N2 H2 S2 0.86(5) 2.60(5) 3.431(3) 163(4) 2_666

loop_
_geom_torsion_atom_site_label_1
_geom_torsion_atom_site_label_2
_geom_torsion_atom_site_label_3
_geom_torsion_atom_site_label_4
_geom_torsion
_geom_torsion_site_symmetry_1
_geom_torsion_site_symmetry_2
_geom_torsion_site_symmetry_3
_geom_torsion_site_symmetry_4
_geom_torsion_publ_flag
P3 Cu1 P2 C41 -30.97(14) . . . . ?
S2 Cu1 P2 C41 99.70(14) . . . . ?
S1 Cu1 P2 C41 -147.07(14) . . . . ?
P3 Cu1 P2 C21 -151.90(15) . . . . ?
S2 Cu1 P2 C21 -21.22(15) . . . . ?
S1 Cu1 P2 C21 92.01(15) . . . . ?
P3 Cu1 P2 C31 89.69(14) . . . . ?
S2 Cu1 P2 C31 -139.63(14) . . . . ?
S1 Cu1 P2 C31 -26.40(14) . . . . ?
P2 Cu1 P3 C61 78.39(14) . . . . ?
S2 Cu1 P3 C61 -47.51(14) . . . . ?
S1 Cu1 P3 C61 -162.75(14) . . . . ?
P2 Cu1 P3 C71 -42.15(14) . . . . ?
S2 Cu1 P3 C71 -168.05(14) . . . . ?
S1 Cu1 P3 C71 76.71(14) . . . . ?
P2 Cu1 P3 C51 -160.73(15) . . . . ?
S2 Cu1 P3 C51 73.37(15) . . . . ?
S1 Cu1 P3 C51 -41.86(15) . . . . ?
O1 P1 S1 Cu1 -154.86(12) . . . . ?
O2' P1 S1 Cu1 89.6(3) . . . . ?
N1 P1 S1 Cu1 -35.08(14) . . . . ?
O2 P1 S1 Cu1 95.63(17) . . . . ?
P2 Cu1 S1 P1 -126.14(5) . . . . ?
P3 Cu1 S1 P1 112.37(5) . . . . ?
S2 Cu1 S1 P1 -11.05(6) . . . . ?
P2 Cu1 S2 C1 163.54(12) . . . . ?
P3 Cu1 S2 C1 -67.83(12) . . . . ?
S1 Cu1 S2 C1 47.30(12) . . . . ?
O2' P1 O1 C2 -163.2(4) . . . . ?
N1 P1 O1 C2 -63.8(3) . . . . ?
O2 P1 O1 C2 172.1(3) . . . . ?
S1 P1 O1 C2 64.9(3) . . . . ?
P1 O1 C2 C3 107.0(4) . . . . ?
P1 O1 C2 C4 -129.8(3) . . . . ?
O1 P1 O2 C5 70.5(5) . . . . ?
O2' P1 O2 C5 -7.4(6) . . . . ?
N1 P1 O2 C5 -44.2(6) . . . . ?
S1 P1 O2 C5 -175.8(5) . . . . ?
P1 O2 C5 C7 137.2(6) . . . . ?
P1 O2 C5 C6 -100.5(8) . . . . ?
O1 P1 O2' C5' -86.0(6) . . . . ?
N1 P1 O2' C5' 168.7(6) . . . . ?
O2 P1 O2' C5' 20.9(6) . . . . ?
S1 P1 O2' C5' 34.9(7) . . . . ?
P1 O2' C5' C6' 83.1(10) . . . . ?
P1 O2' C5' C7' -156.4(8) . . . . ?
O1 P1 N1 C1 178.3(3) . . . . ?
O2' P1 N1 C1 -81.8(4) . . . . ?
O2 P1 N1 C1 -66.9(4) . . . . ?
S1 P1 N1 C1 55.7(3) . . . . ?
P1 N1 C1 N2 -178.8(3) . . . . ?
P1 N1 C1 S2 1.5(5) . . . . ?
C11 N2 C1 N1 2.0(5) . . . . ?
C11 N2 C1 S2 -178.3(3) . . . . ?
Cu1 S2 C1 N1 -52.4(3) . . . . ?
Cu1 S2 C1 N2 128.0(2) . . . . ?
C1 N2 C11 C16 -58.8(5) . . . . ?
C1 N2 C11 C12 122.5(4) . . . . ?
C16 C11 C12 C13 2.3(6) . . . . ?
N2 C11 C12 C13 -179.1(4) . . . . ?
C16 C11 C12 C17 -178.5(4) . . . . ?
N2 C11 C12 C17 0.1(6) . . . . ?
C11 C12 C13 C14 -1.1(7) . . . . ?
C17 C12 C13 C14 179.8(5) . . . . ?
C12 C13 C14 C15 -0.6(8) . . . . ?
C13 C14 C15 C16 1.2(8) . . . . ?
C12 C11 C16 C15 -1.9(6) . . . . ?
N2 C11 C16 C15 179.5(4) . . . . ?
C14 C15 C16 C11 0.1(7) . . . . ?
C41 P2 C21 C22 -168.0(3) . . . . ?
C31 P2 C21 C22 84.0(3) . . . . ?
Cu1 P2 C21 C22 -41.9(4) . . . . ?
C41 P2 C21 C26 14.2(4) . . . . ?
C31 P2 C21 C26 -93.8(4) . . . . ?
Cu1 P2 C21 C26 140.4(3) . . . . ?
C26 C21 C22 C23 2.0(7) . . . . ?
P2 C21 C22 C23 -175.8(4) . . . . ?
C21 C22 C23 C24 -1.4(8) . . . . ?
C22 C23 C24 C25 0.5(8) . . . . ?
C23 C24 C25 C26 -0.1(8) . . . . ?
C24 C25 C26 C21 0.7(7) . . . . ?
C22 C21 C26 C25 -1.6(6) . . . . ?
P2 C21 C26 C25 176.1(3) . . . . ?
C41 P2 C31 C32 93.0(3) . . . . ?
C21 P2 C31 C32 -158.9(3) . . . . ?
Cu1 P2 C31 C32 -33.0(4) . . . . ?
C41 P2 C31 C36 -86.6(4) . . . . ?
C21 P2 C31 C36 21.6(4) . . . . ?
Cu1 P2 C31 C36 147.4(3) . . . . ?
C36 C31 C32 C33 -0.6(6) . . . . ?
P2 C31 C32 C33 179.9(4) . . . . ?
C31 C32 C33 C34 -0.9(7) . . . . ?
C32 C33 C34 C35 2.1(7) . . . . ?
C33 C34 C35 C36 -1.7(7) . . . . ?
C34 C35 C36 C31 0.2(7) . . . . ?
C32 C31 C36 C35 0.9(6) . . . . ?
P2 C31 C36 C35 -179.5(4) . . . . ?
C21 P2 C41 C42 85.9(3) . . . . ?
C31 P2 C41 C42 -168.0(3) . . . . ?
Cu1 P2 C41 C42 -41.1(3) . . . . ?
C21 P2 C41 C46 -98.2(4) . . . . ?
C31 P2 C41 C46 7.9(4) . . . . ?
Cu1 P2 C41 C46 134.8(3) . . . . ?
C46 C41 C42 C43 -1.3(6) . . . . ?
P2 C41 C42 C43 174.8(3) . . . . ?
C41 C42 C43 C44 0.8(7) . . . . ?
C42 C43 C44 C45 0.0(8) . . . . ?
C43 C44 C45 C46 -0.2(8) . . . . ?
C44 C45 C46 C41 -0.3(8) . . . . ?
C42 C41 C46 C45 1.1(7) . . . . ?
P2 C41 C46 C45 -174.7(4) . . . . ?
C61 P3 C51 C56 107.3(3) . . . . ?
C71 P3 C51 C56 -144.1(3) . . . . ?
Cu1 P3 C51 C56 -21.9(4) . . . . ?
C61 P3 C51 C52 -67.7(4) . . . . ?
C71 P3 C51 C52 40.8(4) . . . . ?
Cu1 P3 C51 C52 163.0(3) . . . . ?
C56 C51 C52 C53 -0.1(7) . . . . ?
P3 C51 C52 C53 175.0(4) . . . . ?
C51 C52 C53 C54 -0.7(9) . . . . ?
C52 C53 C54 C55 1.1(8) . . . . ?
C53 C54 C55 C56 -0.7(7) . . . . ?
C52 C51 C56 C55 0.5(6) . . . . ?
P3 C51 C56 C55 -174.7(3) . . . . ?
C54 C55 C56 C51 -0.1(7) . . . . ?
C71 P3 C61 C66 -28.1(4) . . . . ?
C51 P3 C61 C66 78.1(4) . . . . ?
Cu1 P3 C61 C66 -151.0(3) . . . . ?
C71 P3 C61 C62 155.2(3) . . . . ?
C51 P3 C61 C62 -98.6(3) . . . . ?
Cu1 P3 C61 C62 32.4(3) . . . . ?
C66 C61 C62 C63 0.1(6) . . . . ?
P3 C61 C62 C63 176.9(3) . . . . ?
C61 C62 C63 C64 1.2(7) . . . . ?
C62 C63 C64 C65 -1.3(7) . . . . ?
C63 C64 C65 C66 0.1(7) . . . . ?
C64 C65 C66 C61 1.2(7) . . . . ?
C62 C61 C66 C65 -1.3(6) . . . . ?
P3 C61 C66 C65 -177.9(3) . . . . ?
C61 P3 C71 C76 -41.0(4) . . . . ?
C51 P3 C71 C76 -145.0(3) . . . . ?
Cu1 P3 C71 C76 86.3(3) . . . . ?
C61 P3 C71 C72 147.9(3) . . . . ?
C51 P3 C71 C72 43.9(3) . . . . ?
Cu1 P3 C71 C72 -84.8(3) . . . . ?
C76 C71 C72 C73 -0.3(6) . . . . ?
P3 C71 C72 C73 171.0(3) . . . . ?
C71 C72 C73 C74 1.7(7) . . . . ?
C72 C73 C74 C75 -1.2(7) . . . . ?
C73 C74 C75 C76 -0.7(8) . . . . ?
C72 C71 C76 C75 -1.6(6) . . . . ?
P3 C71 C76 C75 -172.7(3) . . . . ?
C74 C75 C76 C71 2.1(7) . . . . ?
Cl2 C1L Cl1 C1L -24(2) . . . 2_775 ?
Cl1' C1L' Cl2 C1L 75(2) . . . . ?
Cl1 C1L Cl2 C1L' -111(4) . . . . ?
